data_1555026
loop_
_publ_author_name
'Capreti, Naylil M. R.'
'Jurberg, Igor D.'

_publ_section_title
;
 Michael Addition of Soft Carbon Nucleophiles to Alkylidene
 Isoxazol-5-ones: A Divergent Entry to \b-Branched Carbonyl Compounds.
;
_journal_issue 10
_journal_name_full 'Organic letters'
_journal_page_first 2490
_journal_page_last 2493
_journal_paper_doi 10.1021/acs.orglett.5b01004
_journal_volume 17
_journal_year 2015
_chemical_formula_moiety 'C22 H21 N O3'
_chemical_formula_sum 'C22 H21 N O3'
_chemical_formula_weight 347.41
_space_group_crystal_system triclinic
_space_group_IT_number 2
_space_group_name_Hall '-P 1'
_space_group_name_H-M_alt 'P -1'
_atom_sites_solution_hydrogens geom
_audit_creation_method SHELXL-2014
_audit_update_record
;
2015-04-23 # Formatted by publCIF

;
_cell_angle_alpha 62.165(7)
_cell_angle_beta 79.328(7)
_cell_angle_gamma 69.089(7)
_cell_formula_units_Z 2
_cell_length_a 9.724(4)
_cell_length_b 10.178(4)
_cell_length_c 10.676(4)
_cell_measurement_reflns_used 135
_cell_measurement_temperature 100(2)
_cell_measurement_theta_max 38.2
_cell_measurement_theta_min 9.0
_cell_volume 872.6(6)
_computing_cell_refinement '<i>SAINT</i> (Bruker, 2010)'
_computing_data_collection '<i>APEX2</i> (Bruker, 2010)'
_computing_data_reduction '<i>SAINT</i> (Bruker, 2010)'
_computing_structure_refinement 'SHELXL-2014 (Sheldrick, 2014)'
_computing_structure_solution 'SHELXS-97 (Sheldrick, 2008)'
_diffrn_ambient_temperature 100(2)
_diffrn_detector_area_resol_mean 8.3333
_diffrn_measured_fraction_theta_full 0.997
_diffrn_measured_fraction_theta_max 0.993
_diffrn_measurement_device_type 'Bruker APEX CCD detector'
_diffrn_measurement_method 'phi and omega scans'
_diffrn_radiation_source 'fine-focus sealed tube'
_diffrn_radiation_type MoK\a
_diffrn_radiation_wavelength 0.71073
_diffrn_reflns_av_R_equivalents 0.0294
_diffrn_reflns_av_unetI/netI 0.0408
_diffrn_reflns_Laue_measured_fraction_full 0.997
_diffrn_reflns_Laue_measured_fraction_max 0.993
_diffrn_reflns_limit_h_max 8
_diffrn_reflns_limit_h_min -12
_diffrn_reflns_limit_k_max 12
_diffrn_reflns_limit_k_min -12
_diffrn_reflns_limit_l_max 13
_diffrn_reflns_limit_l_min -13
_diffrn_reflns_number 12451
_diffrn_reflns_point_group_measured_fraction_full 0.997
_diffrn_reflns_point_group_measured_fraction_max 0.993
_diffrn_reflns_theta_full 25.242
_diffrn_reflns_theta_max 26.381
_diffrn_reflns_theta_min 2.158
_exptl_absorpt_coefficient_mu 0.088
_exptl_absorpt_correction_T_max 0.987
_exptl_absorpt_correction_T_min 0.986
_exptl_absorpt_correction_type multi-scan
_exptl_absorpt_process_details 'SADABS; Bruker, 2010'
_exptl_crystal_colour colorless
_exptl_crystal_density_diffrn 1.330
_exptl_crystal_description needle
_exptl_crystal_F_000 368
_exptl_crystal_size_max 0.161
_exptl_crystal_size_mid 0.148
_exptl_crystal_size_min 0.144
_refine_diff_density_max 0.248
_refine_diff_density_min -0.254
_refine_diff_density_rms 0.043
_refine_ls_extinction_method none
_refine_ls_goodness_of_fit_ref 1.008
_refine_ls_hydrogen_treatment constr
_refine_ls_matrix_type full
_refine_ls_number_parameters 235
_refine_ls_number_reflns 3554
_refine_ls_number_restraints 0
_refine_ls_restrained_S_all 1.008
_refine_ls_R_factor_all 0.0692
_refine_ls_R_factor_gt 0.0410
_refine_ls_shift/su_max 0.000
_refine_ls_shift/su_mean 0.000
_refine_ls_structure_factor_coef Fsqd
_refine_ls_weighting_details 'w=1/[\s^2^(Fo^2^)+(0.0555P)^2^+0.1251P] where P=(Fo^2^+2Fc^2^)/3'
_refine_ls_weighting_scheme calc
_refine_ls_wR_factor_gt 0.0958
_refine_ls_wR_factor_ref 0.1082
_reflns_Friedel_coverage 0.000
_reflns_number_gt 2536
_reflns_number_total 3554
_reflns_threshold_expression 'I > 2\s(I)'
_cod_data_source_file ol5b01004_si_002.cif
_cod_data_source_block Igor_1
_cod_database_code 1555026
_publcif_datablock.id {e101ee48-c5de-4338-8080-930c82d67497}

_shelx_space_group_comment
;
The symmetry employed for this shelxl refinement is uniquely defined
by the following loop, which should always be used as a source of
symmetry information in preference to the above space-group names.
They are only intended as comments.
;
_shelx_estimated_absorpt_t_min 0.986
_shelx_estimated_absorpt_t_max 0.987
_shelxl_version_number 2014-3

loop_
_space_group_symop_operation_xyz
'x, y, z'
'-x, -y, -z'

loop_
_atom_site_label
_atom_site_type_symbol
_atom_site_fract_x
_atom_site_fract_y
_atom_site_fract_z
_atom_site_U_iso_or_equiv
_atom_site_adp_type
_atom_site_occupancy
_atom_site_site_symmetry_order
_atom_site_calc_flag
_atom_site_refinement_flags_posn
_atom_site_refinement_flags_adp
O1 O 0.30058(11) 0.94436(12) 0.50582(12) 0.0268(3) Uani 1 1 d . .
O2 O 0.61528(12) 0.72038(14) 0.86214(13) 0.0340(3) Uani 1 1 d . .
O3 O 0.82135(11) 0.65237(13) 0.74382(12) 0.0301(3) Uani 1 1 d . .
N1 N 0.86172(13) 0.66552(16) 0.60238(15) 0.0274(3) Uani 1 1 d . .
C1 C 0.7535(2) 0.7894(2) 0.1087(2) 0.0374(4) Uani 1 1 d . .
H1 H 0.7551 0.8010 0.0167 0.045 Uiso 1 1 calc R U
C2 C 0.6239(2) 0.8519(2) 0.16863(19) 0.0367(4) Uani 1 1 d . .
H2 H 0.5385 0.9070 0.1161 0.044 Uiso 1 1 calc R U
C3 C 0.62015(17) 0.83328(19) 0.30532(18) 0.0289(4) Uani 1 1 d . .
H3 H 0.5326 0.8768 0.3443 0.035 Uiso 1 1 calc R U
C4 C 0.74735(16) 0.74927(18) 0.38576(17) 0.0229(4) Uani 1 1 d . .
C5 C 0.74219(15) 0.72204(17) 0.53356(17) 0.0212(3) Uani 1 1 d . .
C6 C 0.60625(15) 0.75207(18) 0.62045(16) 0.0212(3) Uani 1 1 d . .
H6 H 0.5503 0.8636 0.5772 0.025 Uiso 1 1 calc R U
C7 C 0.50430(15) 0.65372(17) 0.64248(16) 0.0196(3) Uani 1 1 d . .
H7 H 0.4773 0.6786 0.5481 0.024 Uiso 1 1 calc R U
C8 C 0.36074(15) 0.70443(17) 0.72018(17) 0.0207(3) Uani 1 1 d . .
H8 H 0.3861 0.7021 0.8060 0.025 Uiso 1 1 calc R U
C9 C 0.26254(16) 0.59937(18) 0.76364(18) 0.0247(4) Uani 1 1 d . .
H9A H 0.2371 0.5996 0.6798 0.030 Uiso 1 1 calc R U
H9B H 0.3167 0.4929 0.8254 0.030 Uiso 1 1 calc R U
C10 C 0.12231(16) 0.65559(19) 0.83973(18) 0.0259(4) Uani 1 1 d . .
H10A H 0.0630 0.5871 0.8662 0.031 Uiso 1 1 calc R U
H10B H 0.1474 0.6513 0.9257 0.031 Uiso 1 1 calc R U
C11 C 0.03405(16) 0.82204(19) 0.74539(19) 0.0297(4) Uani 1 1 d . .
H11A H -0.0528 0.8569 0.7972 0.036 Uiso 1 1 calc R U
H11B H 0.0017 0.8245 0.6634 0.036 Uiso 1 1 calc R U
C12 C 0.76354(17) 0.16789(19) 0.82505(19) 0.0296(4) Uani 1 1 d . .
H12 H 0.8223 0.0639 0.8634 0.036 Uiso 1 1 calc R U
C13 C 0.74900(16) 0.25225(19) 0.68050(18) 0.0272(4) Uani 1 1 d . .
H13 H 0.7972 0.2051 0.6211 0.033 Uiso 1 1 calc R U
C14 C 0.66234(15) 0.40748(18) 0.62379(17) 0.0223(4) Uani 1 1 d . .
H14 H 0.6520 0.4636 0.5261 0.027 Uiso 1 1 calc R U
C15 C 0.59047(15) 0.48074(17) 0.71046(17) 0.0200(3) Uani 1 1 d . .
C16 C 0.12599(16) 0.93272(19) 0.69630(18) 0.0271(4) Uani 1 1 d . .
H16A H 0.0713 1.0358 0.6288 0.032 Uiso 1 1 calc R U
H16B H 0.1472 0.9418 0.7767 0.032 Uiso 1 1 calc R U
C17 C 0.26755(15) 0.87036(18) 0.62837(18) 0.0220(4) Uani 1 1 d . .
C18 C 0.67165(16) 0.71120(18) 0.75602(18) 0.0248(4) Uani 1 1 d . .
C19 C 0.8807(2) 0.7096(2) 0.1867(2) 0.0360(4) Uani 1 1 d . .
H19 H 0.9686 0.6698 0.1458 0.043 Uiso 1 1 calc R U
C20 C 0.87835(17) 0.68840(19) 0.32386(19) 0.0286(4) Uani 1 1 d . .
H20 H 0.9643 0.6334 0.3756 0.034 Uiso 1 1 calc R U
C21 C 0.60572(17) 0.39382(19) 0.85585(17) 0.0257(4) Uani 1 1 d . .
H21 H 0.5584 0.4405 0.9157 0.031 Uiso 1 1 calc R U
C22 C 0.69114(17) 0.23735(19) 0.91285(18) 0.0300(4) Uani 1 1 d . .
H22 H 0.6994 0.1795 1.0106 0.036 Uiso 1 1 calc R U

loop_
_atom_site_aniso_label
_atom_site_aniso_U_11
_atom_site_aniso_U_22
_atom_site_aniso_U_33
_atom_site_aniso_U_23
_atom_site_aniso_U_13
_atom_site_aniso_U_12
O1 0.0271(6) 0.0200(6) 0.0295(7) -0.0088(5) -0.0012(5) -0.0058(4)
O2 0.0354(7) 0.0458(8) 0.0327(8) -0.0242(6) 0.0047(5) -0.0186(6)
O3 0.0244(6) 0.0375(7) 0.0297(7) -0.0153(6) -0.0020(5) -0.0095(5)
N1 0.0251(7) 0.0280(8) 0.0298(8) -0.0134(7) 0.0007(6) -0.0085(6)
C1 0.0578(12) 0.0376(11) 0.0249(10) -0.0120(9) 0.0078(8) -0.0304(9)
C2 0.0404(10) 0.0383(11) 0.0262(10) -0.0039(8) -0.0021(8) -0.0198(8)
C3 0.0282(8) 0.0242(9) 0.0289(10) -0.0063(8) 0.0011(7) -0.0103(7)
C4 0.0256(8) 0.0178(8) 0.0263(9) -0.0090(7) 0.0042(6) -0.0111(6)
C5 0.0208(7) 0.0149(8) 0.0279(9) -0.0089(7) 0.0008(6) -0.0066(6)
C6 0.0208(7) 0.0177(8) 0.0248(9) -0.0091(7) 0.0002(6) -0.0060(6)
C7 0.0200(7) 0.0171(8) 0.0218(9) -0.0087(7) 0.0000(6) -0.0056(6)
C8 0.0195(7) 0.0190(8) 0.0234(9) -0.0105(7) 0.0007(6) -0.0045(6)
C9 0.0231(8) 0.0195(8) 0.0301(10) -0.0103(7) 0.0023(6) -0.0071(6)
C10 0.0231(8) 0.0269(9) 0.0296(10) -0.0131(8) 0.0049(6) -0.0115(6)
C11 0.0191(8) 0.0283(10) 0.0429(11) -0.0192(8) 0.0038(7) -0.0059(6)
C12 0.0295(9) 0.0184(9) 0.0360(11) -0.0113(8) -0.0045(7) -0.0009(6)
C13 0.0255(8) 0.0250(9) 0.0340(10) -0.0190(8) 0.0028(7) -0.0043(6)
C14 0.0229(8) 0.0219(9) 0.0233(9) -0.0113(7) 0.0011(6) -0.0072(6)
C15 0.0161(7) 0.0191(8) 0.0250(9) -0.0095(7) 0.0011(6) -0.0068(6)
C16 0.0215(8) 0.0217(9) 0.0370(11) -0.0151(8) 0.0011(7) -0.0034(6)
C17 0.0195(7) 0.0189(8) 0.0309(10) -0.0125(7) -0.0010(6) -0.0073(6)
C18 0.0251(8) 0.0222(9) 0.0308(10) -0.0126(8) 0.0017(7) -0.0111(6)
C19 0.0437(10) 0.0309(10) 0.0371(12) -0.0186(9) 0.0159(8) -0.0188(8)
C20 0.0285(8) 0.0236(9) 0.0337(11) -0.0122(8) 0.0059(7) -0.0115(7)
C21 0.0286(8) 0.0219(9) 0.0259(10) -0.0128(7) 0.0002(7) -0.0041(6)
C22 0.0350(9) 0.0229(9) 0.0249(10) -0.0069(8) -0.0052(7) -0.0038(7)

loop_
_atom_type_symbol
_atom_type_description
_atom_type_scat_dispersion_real
_atom_type_scat_dispersion_imag
_atom_type_scat_source
C C 0.0033 0.0016 'International Tables Vol C Tables 4.2.6.8 and 6.1.1.4'
H H 0.0000 0.0000 'International Tables Vol C Tables 4.2.6.8 and 6.1.1.4'
N N 0.0061 0.0033 'International Tables Vol C Tables 4.2.6.8 and 6.1.1.4'
O O 0.0106 0.0060 'International Tables Vol C Tables 4.2.6.8 and 6.1.1.4'

loop_
_geom_angle_atom_site_label_1
_geom_angle_atom_site_label_2
_geom_angle_atom_site_label_3
_geom_angle
C18 O3 N1 109.86(11)
C5 N1 O3 108.00(12)
C2 C1 C19 119.40(18)
C2 C1 H1 120.3
C19 C1 H1 120.3
C3 C2 C1 120.61(17)
C3 C2 H2 119.7
C1 C2 H2 119.7
C2 C3 C4 120.21(15)
C2 C3 H3 119.9
C4 C3 H3 119.9
C20 C4 C3 118.88(16)
C20 C4 C5 120.67(14)
C3 C4 C5 120.43(14)
N1 C5 C4 120.89(13)
N1 C5 C6 113.16(14)
C4 C5 C6 125.94(13)
C5 C6 C18 100.84(12)
C5 C6 C7 114.30(13)
C18 C6 C7 112.88(13)
C5 C6 H6 109.5
C18 C6 H6 109.5
C7 C6 H6 109.5
C15 C7 C8 115.67(13)
C15 C7 C6 109.61(12)
C8 C7 C6 110.34(12)
C15 C7 H7 106.9
C8 C7 H7 106.9
C6 C7 H7 106.9
C17 C8 C7 111.21(13)
C17 C8 C9 106.69(12)
C7 C8 C9 113.78(12)
C17 C8 H8 108.3
C7 C8 H8 108.3
C9 C8 H8 108.3
C10 C9 C8 111.28(13)
C10 C9 H9A 109.4
C8 C9 H9A 109.4
C10 C9 H9B 109.4
C8 C9 H9B 109.4
H9A C9 H9B 108.0
C11 C10 C9 110.79(14)
C11 C10 H10A 109.5
C9 C10 H10A 109.5
C11 C10 H10B 109.5
C9 C10 H10B 109.5
H10A C10 H10B 108.1
C10 C11 C16 111.11(13)
C10 C11 H11A 109.4
C16 C11 H11A 109.4
C10 C11 H11B 109.4
C16 C11 H11B 109.4
H11A C11 H11B 108.0
C22 C12 C13 120.04(15)
C22 C12 H12 120.0
C13 C12 H12 120.0
C12 C13 C14 119.80(15)
C12 C13 H13 120.1
C14 C13 H13 120.1
C13 C14 C15 121.08(15)
C13 C14 H14 119.5
C15 C14 H14 119.5
C21 C15 C14 118.35(14)
C21 C15 C7 122.62(14)
C14 C15 C7 118.97(14)
C17 C16 C11 109.49(13)
C17 C16 H16A 109.8
C11 C16 H16A 109.8
C17 C16 H16B 109.8
C11 C16 H16B 109.8
H16A C16 H16B 108.2
O1 C17 C16 121.91(14)
O1 C17 C8 122.57(13)
C16 C17 C8 115.39(14)
O2 C18 O3 120.90(14)
O2 C18 C6 131.28(14)
O3 C18 C6 107.81(13)
C20 C19 C1 120.67(16)
C20 C19 H19 119.7
C1 C19 H19 119.7
C19 C20 C4 120.19(16)
C19 C20 H20 119.9
C4 C20 H20 119.9
C15 C21 C22 120.54(15)
C15 C21 H21 119.7
C22 C21 H21 119.7
C12 C22 C21 120.17(16)
C12 C22 H22 119.9
C21 C22 H22 119.9

loop_
_geom_bond_atom_site_label_1
_geom_bond_atom_site_label_2
_geom_bond_distance
O1 C17 1.2162(19)
O2 C18 1.1938(19)
O3 C18 1.3693(19)
O3 N1 1.4427(18)
N1 C5 1.291(2)
C1 C2 1.382(3)
C1 C19 1.384(3)
C1 H1 0.9300
C2 C3 1.376(2)
C2 H2 0.9300
C3 C4 1.397(2)
C3 H3 0.9300
C4 C20 1.397(2)
C4 C5 1.463(2)
C5 C6 1.491(2)
C6 C18 1.504(2)
C6 C7 1.563(2)
C6 H6 0.9800
C7 C15 1.519(2)
C7 C8 1.536(2)
C7 H7 0.9800
C8 C17 1.525(2)
C8 C9 1.540(2)
C8 H8 0.9800
C9 C10 1.521(2)
C9 H9A 0.9700
C9 H9B 0.9700
C10 C11 1.520(2)
C10 H10A 0.9700
C10 H10B 0.9700
C11 C16 1.529(2)
C11 H11A 0.9700
C11 H11B 0.9700
C12 C22 1.376(2)
C12 C13 1.377(2)
C12 H12 0.9300
C13 C14 1.385(2)
C13 H13 0.9300
C14 C15 1.390(2)
C14 H14 0.9300
C15 C21 1.387(2)
C16 C17 1.503(2)
C16 H16A 0.9700
C16 H16B 0.9700
C19 C20 1.374(3)
C19 H19 0.9300
C20 H20 0.9300
C21 C22 1.391(2)
C21 H21 0.9300
C22 H22 0.9300

loop_
_geom_hbond_atom_site_label_D
_geom_hbond_atom_site_label_H
_geom_hbond_atom_site_label_A
_geom_hbond_distance_DH
_geom_hbond_distance_HA
_geom_hbond_distance_DA
_geom_hbond_angle_DHA
_geom_hbond_site_symmetry_A
C6 H6 O1 0.98 2.41 3.0200(19) 119.5 .
C6 H6 O1 0.98 2.58 3.137(2) 116.4 2_676
C8 H8 O2 0.98 2.50 3.218(2) 129.9 .

loop_
_publcif_info_datablock.id
_publcif_info_datablock.publ_exptl
_publcif_info_datablock.publ_geom
_publcif_info_datablock.structure
{e101ee48-c5de-4338-8080-930c82d67497} y y y

loop_
_publcif_info_tables.block_id
_publcif_info_tables.reference_item
{e101ee48-c5de-4338-8080-930c82d67497} '_geom_hbond_atom_site_label_D'

loop_
_publcif_info_cif.paper_type
E
